data_4346395
loop_
_publ_author_name
'Adams, Jeramie J.'
'Arulsamy, Navamoney'
'Sullivan, B. Patrick'
'Roddick, Dean M.'
'Neuberger, Amelia'
'Schmehl, Russell H.'

_publ_section_title
;
 Homoleptic Tris-Diphosphine Re(I) and Re(II) Complexes and Re(II)
 Photophysics and Photochemistry.
;
_journal_issue 23
_journal_name_full 'Inorganic chemistry'
_journal_page_first 11136
_journal_page_last 11149
_journal_paper_doi 10.1021/acs.inorgchem.5b01395
_journal_volume 54
_journal_year 2015
_chemical_formula_moiety '2(C45 H54 P6 Re), 3(F6 P)'
_chemical_formula_sum 'C90 H108 F18 P15 Re2'
_chemical_formula_weight 2368.71
_space_group_IT_number 205
_space_group_name_Hall '-P 2ac 2ab 3'
_space_group_name_H-M_alt 'P a -3'
_symmetry_cell_setting cubic
_symmetry_space_group_name_Hall '-P 2ac 2ab 3'
_symmetry_space_group_name_H-M 'P a -3'
_atom_sites_solution_hydrogens geom
_atom_sites_solution_primary direct
_atom_sites_solution_secondary difmap
_audit_creation_method SHELXL-97
_cell_angle_alpha 90.00
_cell_angle_beta 90.00
_cell_angle_gamma 90.00
_cell_formula_units_Z 4
_cell_length_a 20.9641(6)
_cell_length_b 20.9641(6)
_cell_length_c 20.9641(6)
_cell_measurement_reflns_used 9768
_cell_measurement_temperature 150(2)
_cell_measurement_theta_max 34.90
_cell_measurement_theta_min 2.38
_cell_volume 9213.6(5)
_computing_cell_refinement 'Bruker APEX2'
_computing_data_collection 'Bruker APEX2'
_computing_data_reduction 'Bruker SAINT'
_computing_molecular_graphics 'Bruker SHELXTL'
_computing_publication_material 'Bruker SHELXTL'
_computing_structure_refinement 'SHELXL-97 (Sheldrick, 2008)'
_computing_structure_solution 'SHELXS-97 (Sheldrick, 2008)'
_diffrn_ambient_temperature 150(2)
_diffrn_measured_fraction_theta_full 0.997
_diffrn_measured_fraction_theta_max 0.997
_diffrn_measurement_device_type 'CCD area detector'
_diffrn_measurement_method 'phi and omega scans'
_diffrn_radiation_monochromator graphite
_diffrn_radiation_source 'fine-focus sealed tube'
_diffrn_radiation_type MoK\a
_diffrn_radiation_wavelength 0.71073
_diffrn_reflns_av_R_equivalents 0.0327
_diffrn_reflns_av_sigmaI/netI 0.0120
_diffrn_reflns_limit_h_max 28
_diffrn_reflns_limit_h_min -28
_diffrn_reflns_limit_k_max 27
_diffrn_reflns_limit_k_min -26
_diffrn_reflns_limit_l_max 28
_diffrn_reflns_limit_l_min -28
_diffrn_reflns_number 65493
_diffrn_reflns_theta_full 28.69
_diffrn_reflns_theta_max 28.69
_diffrn_reflns_theta_min 2.38
_exptl_absorpt_coefficient_mu 2.969
_exptl_absorpt_correction_T_max 0.3767
_exptl_absorpt_correction_T_min 0.3301
_exptl_absorpt_correction_type multi-scan
_exptl_absorpt_process_details 'SADABS (Bruker AXS Inc., 2008)'
_exptl_crystal_colour pink
_exptl_crystal_density_diffrn 1.708
_exptl_crystal_density_method 'not measured'
_exptl_crystal_description trigonal
_exptl_crystal_F_000 4740
_exptl_crystal_size_max 0.40
_exptl_crystal_size_mid 0.37
_exptl_crystal_size_min 0.33
_refine_diff_density_max 1.226
_refine_diff_density_min -0.876
_refine_diff_density_rms 0.110
_refine_ls_extinction_method none
_refine_ls_goodness_of_fit_ref 1.138
_refine_ls_hydrogen_treatment mixed
_refine_ls_matrix_type full
_refine_ls_number_parameters 235
_refine_ls_number_reflns 3964
_refine_ls_number_restraints 0
_refine_ls_restrained_S_all 1.138
_refine_ls_R_factor_all 0.0432
_refine_ls_R_factor_gt 0.0306
_refine_ls_shift/su_max 0.001
_refine_ls_shift/su_mean 0.000
_refine_ls_structure_factor_coef Fsqd
_refine_ls_weighting_details 'calc w=1/[\s^2^(Fo^2^)+(0.0311P)^2^+28.9166P] where P=(Fo^2^+2Fc^2^)/3'
_refine_ls_weighting_scheme calc
_refine_ls_wR_factor_gt 0.0713
_refine_ls_wR_factor_ref 0.0845
_reflns_number_gt 3356
_reflns_number_total 3964
_reflns_threshold_expression >2sigma(I)
_cod_data_source_file ic5b01395_si_002.cif
_cod_data_source_block 11
_cod_depositor_comments
;
The following automatic conversions were performed:

data item '_symmetry_cell_setting' value 'Cubic' was changed to
'cubic' in accordance with the
/home/saulius/struct/COD-crude-data/automatic-downloads/DataCite-retrospective/ACS/depositions/lib/dictionaries/cif_core.dic
dictionary named 'cif_core.dic' version 2.4.2 last updated on
2011-04-26.

Automatic conversion script
Id: cif_fix_values 6909 2019-04-08 15:41:33Z antanas 
;
_cod_original_sg_symbol_Hall '-P 2ac 2ab'
_cod_original_sg_symbol_H-M Pa-3
_cod_database_code 4346395

loop_
_symmetry_equiv_pos_as_xyz
'x, y, z'
'-x+1/2, -y, z+1/2'
'-x, y+1/2, -z+1/2'
'x+1/2, -y+1/2, -z'
'z, x, y'
'z+1/2, -x+1/2, -y'
'-z+1/2, -x, y+1/2'
'-z, x+1/2, -y+1/2'
'y, z, x'
'-y, z+1/2, -x+1/2'
'y+1/2, -z+1/2, -x'
'-y+1/2, -z, x+1/2'
'-x, -y, -z'
'x-1/2, y, -z-1/2'
'x, -y-1/2, z-1/2'
'-x-1/2, y-1/2, z'
'-z, -x, -y'
'-z-1/2, x-1/2, y'
'z-1/2, x, -y-1/2'
'z, -x-1/2, y-1/2'
'-y, -z, -x'
'y, -z-1/2, x-1/2'
'-y-1/2, z-1/2, x'
'y-1/2, z, -x-1/2'

loop_
_atom_site_label
_atom_site_type_symbol
_atom_site_fract_x
_atom_site_fract_y
_atom_site_fract_z
_atom_site_U_iso_or_equiv
_atom_site_adp_type
_atom_site_occupancy
_atom_site_symmetry_multiplicity
_atom_site_calc_flag
_atom_site_refinement_flags
Re1 Re -0.196315(5) -0.303685(5) 0.303685(5) 0.01927(7) Uani 1 3 d S
P1 P -0.18717(4) -0.41682(4) 0.28925(4) 0.02718(18) Uani 1 1 d .
P2 P -0.19016(4) -0.33192(4) 0.18973(4) 0.02529(18) Uani 1 1 d .
C1 C -0.2531(2) -0.47282(19) 0.2937(2) 0.0412(9) Uani 1 1 d .
H1A H -0.2372 -0.5162 0.2863 0.062 Uiso 1 1 calc R
H1B H -0.2848 -0.4621 0.2611 0.062 Uiso 1 1 calc R
H1C H -0.2727 -0.4704 0.3360 0.062 Uiso 1 1 calc R
C2 C -0.1227(2) -0.4641(2) 0.3240(2) 0.0438(10) Uani 1 1 d .
H2A H -0.1282 -0.5090 0.3122 0.066 Uiso 1 1 calc R
H2B H -0.1239 -0.4601 0.3706 0.066 Uiso 1 1 calc R
H2C H -0.0816 -0.4486 0.3080 0.066 Uiso 1 1 calc R
C3 C -0.1650(2) -0.41496(18) 0.20519(18) 0.0400(9) Uani 1 1 d .
H3A H -0.1893 -0.4462 0.1795 0.060 Uiso 1 1 calc R
H3B H -0.1186 -0.4212 0.1987 0.060 Uiso 1 1 calc R
C4 C -0.26094(17) -0.33417(18) 0.13934(16) 0.0310(7) Uani 1 1 d .
C5 C -0.29315(19) -0.2777(2) 0.12781(19) 0.0347(8) Uani 1 1 d .
H5 H -0.280(2) -0.241(2) 0.142(2) 0.035(11) Uiso 1 1 d .
C6 C -0.3477(2) -0.2770(2) 0.0905(2) 0.0439(9) Uani 1 1 d .
H6 H -0.367(2) -0.238(2) 0.085(2) 0.037(12) Uiso 1 1 d .
C7 C -0.3704(2) -0.3340(3) 0.0653(2) 0.0478(11) Uani 1 1 d .
H7 H -0.405(3) -0.331(3) 0.044(3) 0.060(16) Uiso 1 1 d .
C8 C -0.3390(2) -0.3901(3) 0.0762(2) 0.0520(12) Uani 1 1 d .
H8 H -0.354(3) -0.432(3) 0.059(3) 0.075(18) Uiso 1 1 d .
C9 C -0.2838(2) -0.3911(2) 0.1122(2) 0.0462(10) Uani 1 1 d .
H9 H -0.260(3) -0.436(3) 0.122(3) 0.071(18) Uiso 1 1 d .
C10 C -0.13156(17) -0.30737(18) 0.12893(17) 0.0308(7) Uani 1 1 d .
C11 C -0.11887(19) -0.2431(2) 0.11788(19) 0.0362(8) Uani 1 1 d .
H11 H -0.142(2) -0.212(2) 0.143(2) 0.041(12) Uiso 1 1 d .
C12 C -0.0729(2) -0.2250(2) 0.0731(2) 0.0439(10) Uani 1 1 d .
H12 H -0.063(2) -0.179(3) 0.071(3) 0.055(15) Uiso 1 1 d .
C13 C -0.0398(2) -0.2713(3) 0.0396(2) 0.0496(11) Uani 1 1 d .
H13 H -0.003(3) -0.264(3) 0.009(3) 0.062(16) Uiso 1 1 d .
C14 C -0.0531(2) -0.3346(3) 0.0484(2) 0.0485(11) Uani 1 1 d .
H14 H -0.032(3) -0.365(3) 0.031(3) 0.059(16) Uiso 1 1 d .
C15 C -0.0997(2) -0.3533(2) 0.0927(2) 0.0400(9) Uani 1 1 d .
H15 H -0.108(2) -0.396(2) 0.104(2) 0.040(12) Uiso 1 1 d .
P3 P 0.0000 -0.5000 -0.5000 0.0243(4) Uani 1 6 d S
F1 F -0.01065(15) -0.51328(15) -0.42611(12) 0.0575(8) Uani 1 1 d .
P4 P -0.08507(6) -0.58507(6) 0.08507(6) 0.0577(6) Uani 1 3 d S
F2 F -0.12904(14) -0.62904(14) 0.12904(14) 0.0650(14) Uani 1 3 d S
F3 F -0.04205(18) -0.54205(18) 0.04205(18) 0.125(3) Uani 1 3 d S
F4 F -0.1068(4) -0.5290(3) 0.1153(5) 0.112(3) Uani 0.67 1 d P
F5 F -0.1518(4) -0.5510(9) 0.0611(8) 0.269(10) Uani 0.67 1 d P

loop_
_atom_site_aniso_label
_atom_site_aniso_U_11
_atom_site_aniso_U_22
_atom_site_aniso_U_33
_atom_site_aniso_U_23
_atom_site_aniso_U_13
_atom_site_aniso_U_12
Re1 0.01927(7) 0.01927(7) 0.01927(7) 0.00075(4) -0.00075(4) 0.00075(4)
P1 0.0327(4) 0.0206(4) 0.0283(4) 0.0017(3) 0.0001(3) 0.0035(3)
P2 0.0339(4) 0.0214(4) 0.0206(4) -0.0005(3) 0.0019(3) -0.0004(3)
C1 0.041(2) 0.0273(18) 0.056(2) -0.0019(17) 0.0008(19) -0.0007(16)
C2 0.043(2) 0.033(2) 0.056(3) 0.0037(18) -0.0082(19) 0.0083(17)
C3 0.061(3) 0.0280(18) 0.0314(19) -0.0039(14) 0.0040(17) 0.0114(18)
C4 0.0310(17) 0.0390(19) 0.0230(15) -0.0073(14) 0.0048(13) -0.0067(15)
C5 0.0361(19) 0.037(2) 0.0307(18) 0.0018(15) 0.0002(15) -0.0068(16)
C6 0.037(2) 0.057(3) 0.037(2) 0.003(2) -0.0009(17) 0.0050(19)
C7 0.036(2) 0.077(3) 0.031(2) -0.010(2) -0.0038(17) -0.004(2)
C8 0.046(2) 0.060(3) 0.050(3) -0.026(2) -0.007(2) -0.005(2)
C9 0.045(2) 0.043(2) 0.050(2) -0.018(2) -0.005(2) 0.0005(19)
C10 0.0273(16) 0.043(2) 0.0224(15) -0.0004(14) -0.0001(13) 0.0023(14)
C11 0.0348(19) 0.042(2) 0.0316(18) 0.0039(16) 0.0019(15) 0.0017(16)
C12 0.038(2) 0.054(3) 0.039(2) 0.0068(19) 0.0029(17) -0.0073(19)
C13 0.036(2) 0.071(3) 0.041(2) 0.004(2) 0.0088(18) -0.001(2)
C14 0.043(2) 0.063(3) 0.040(2) -0.006(2) 0.0110(18) 0.009(2)
C15 0.042(2) 0.044(2) 0.0343(19) -0.0055(17) 0.0065(16) 0.0048(18)
P3 0.0243(4) 0.0243(4) 0.0243(4) -0.0010(4) 0.0010(4) -0.0010(4)
F1 0.0666(18) 0.077(2) 0.0293(12) 0.0110(12) 0.0115(12) 0.0205(15)
P4 0.0577(6) 0.0577(6) 0.0577(6) 0.0103(6) 0.0103(6) -0.0103(6)
F2 0.0650(14) 0.0650(14) 0.0650(14) 0.0098(14) 0.0098(14) -0.0098(14)
F3 0.125(3) 0.125(3) 0.125(3) 0.044(2) 0.044(2) -0.044(2)
F4 0.122(6) 0.044(3) 0.170(7) -0.044(4) 0.068(5) -0.007(3)
F5 0.066(5) 0.42(2) 0.324(15) 0.325(15) 0.061(8) 0.065(8)

loop_
_atom_type_symbol
_atom_type_description
_atom_type_scat_dispersion_real
_atom_type_scat_dispersion_imag
_atom_type_scat_source
C C 0.0033 0.0016 'International Tables Vol C Tables 4.2.6.8 and 6.1.1.4'
H H 0.0000 0.0000 'International Tables Vol C Tables 4.2.6.8 and 6.1.1.4'
F F 0.0171 0.0103 'International Tables Vol C Tables 4.2.6.8 and 6.1.1.4'
P P 0.1023 0.0942 'International Tables Vol C Tables 4.2.6.8 and 6.1.1.4'
Re Re -1.0185 7.2310 'International Tables Vol C Tables 4.2.6.8 and 6.1.1.4'

loop_
_geom_angle_atom_site_label_1
_geom_angle_atom_site_label_2
_geom_angle_atom_site_label_3
_geom_angle
_geom_angle_site_symmetry_1
_geom_angle_site_symmetry_3
P1 Re1 P1 93.20(3) 12_455 .
P1 Re1 P1 93.20(3) 12_455 6_445
P1 Re1 P1 93.20(3) . 6_445
P1 Re1 P2 93.21(3) 12_455 .
P1 Re1 P2 68.66(3) . .
P1 Re1 P2 161.06(3) 6_445 .
P1 Re1 P2 68.66(3) 12_455 12_455
P1 Re1 P2 161.06(3) . 12_455
P1 Re1 P2 93.21(3) 6_445 12_455
P2 Re1 P2 105.72(2) . 12_455
P1 Re1 P2 161.06(3) 12_455 6_445
P1 Re1 P2 93.21(3) . 6_445
P1 Re1 P2 68.66(3) 6_445 6_445
P2 Re1 P2 105.72(2) . 6_445
P2 Re1 P2 105.72(2) 12_455 6_445
C1 P1 C3 104.9(2) . .
C1 P1 C2 101.0(2) . .
C3 P1 C2 102.1(2) . .
C1 P1 Re1 124.91(14) . .
C3 P1 Re1 96.96(13) . .
C2 P1 Re1 123.02(15) . .
C4 P2 C10 98.57(16) . .
C4 P2 C3 108.0(2) . .
C10 P2 C3 101.19(18) . .
C4 P2 Re1 121.70(11) . .
C10 P2 Re1 129.65(12) . .
C3 P2 Re1 94.08(12) . .
P1 C1 H1A 109.5 . .
P1 C1 H1B 109.5 . .
H1A C1 H1B 109.5 . .
P1 C1 H1C 109.5 . .
H1A C1 H1C 109.5 . .
H1B C1 H1C 109.5 . .
P1 C2 H2A 109.5 . .
P1 C2 H2B 109.5 . .
H2A C2 H2B 109.5 . .
P1 C2 H2C 109.5 . .
H2A C2 H2C 109.5 . .
H2B C2 H2C 109.5 . .
P1 C3 P2 96.71(18) . .
P1 C3 H3A 112.4 . .
P2 C3 H3A 112.4 . .
P1 C3 H3B 112.4 . .
P2 C3 H3B 112.4 . .
H3A C3 H3B 110.0 . .
C5 C4 C9 119.3(4) . .
C5 C4 P2 118.4(3) . .
C9 C4 P2 122.3(3) . .
C4 C5 C6 120.7(4) . .
C4 C5 H5 123(3) . .
C6 C5 H5 116(3) . .
C5 C6 C7 119.2(5) . .
C5 C6 H6 117(3) . .
C7 C6 H6 124(3) . .
C8 C7 C6 120.8(4) . .
C8 C7 H7 124(4) . .
C6 C7 H7 115(4) . .
C7 C8 C9 120.4(4) . .
C7 C8 H8 123(4) . .
C9 C8 H8 116(4) . .
C8 C9 C4 119.6(4) . .
C8 C9 H9 121(3) . .
C4 C9 H9 120(3) . .
C11 C10 C15 119.0(4) . .
C11 C10 P2 120.8(3) . .
C15 C10 P2 120.1(3) . .
C10 C11 C12 120.4(4) . .
C10 C11 H11 118(3) . .
C12 C11 H11 122(3) . .
C13 C12 C11 119.8(4) . .
C13 C12 H12 124(3) . .
C11 C12 H12 116(3) . .
C14 C13 C12 120.6(4) . .
C14 C13 H13 112(3) . .
C12 C13 H13 127(3) . .
C13 C14 C15 120.2(4) . .
C13 C14 H14 124(4) . .
C15 C14 H14 116(4) . .
C10 C15 C14 120.0(4) . .
C10 C15 H15 116(3) . .
C14 C15 H15 123(3) . .
F1 P3 F1 89.47(14) 18 24_655
F1 P3 F1 89.47(14) 18 13_544
F1 P3 F1 89.47(14) 24_655 13_544
F1 P3 F1 90.53(14) 18 12_444
F1 P3 F1 180.0(2) 24_655 12_444
F1 P3 F1 90.53(14) 13_544 12_444
F1 P3 F1 90.53(14) 18 .
F1 P3 F1 90.53(14) 24_655 .
F1 P3 F1 180.000(1) 13_544 .
F1 P3 F1 89.47(14) 12_444 .
F1 P3 F1 180.0 18 6_544
F1 P3 F1 90.53(14) 24_655 6_544
F1 P3 F1 90.53(14) 13_544 6_544
F1 P3 F1 89.47(14) 12_444 6_544
F1 P3 F1 89.47(14) . 6_544
F4 P4 F4 119.88(4) 8_544 .
F4 P4 F4 119.88(4) 8_544 11_545
F4 P4 F4 119.88(4) . 11_545
F4 P4 F3 88.0(3) 8_544 .
F4 P4 F3 88.0(3) . .
F4 P4 F3 88.0(3) 11_545 .
F4 P4 F2 92.0(3) 8_544 .
F4 P4 F2 92.0(3) . .
F4 P4 F2 92.0(3) 11_545 .
F3 P4 F2 180.0(4) . .
F4 P4 F5 178.3(4) 8_544 11_545
F4 P4 F5 60.3(7) . 11_545
F4 P4 F5 60.2(7) 11_545 11_545
F3 P4 F5 93.7(3) . 11_545
F2 P4 F5 86.3(3) . 11_545
F4 P4 F5 60.3(7) 8_544 .
F4 P4 F5 60.2(7) . .
F4 P4 F5 178.3(4) 11_545 .
F3 P4 F5 93.7(3) . .
F2 P4 F5 86.3(3) . .
F5 P4 F5 119.59(6) 11_545 .
F4 P4 F5 60.2(7) 8_544 8_544
F4 P4 F5 178.3(4) . 8_544
F4 P4 F5 60.3(7) 11_545 8_544
F3 P4 F5 93.7(3) . 8_544
F2 P4 F5 86.3(3) . 8_544
F5 P4 F5 119.59(6) 11_545 8_544
F5 P4 F5 119.59(6) . 8_544
P4 F4 F5 67.6(5) . .
P4 F4 F5 67.5(5) . 11_545
F5 F4 F5 133.9(6) . 11_545
F4 F5 F4 104.0(5) . 8_544
F4 F5 P4 52.2(4) . .
F4 F5 P4 52.2(4) 8_544 .

loop_
_geom_bond_atom_site_label_1
_geom_bond_atom_site_label_2
_geom_bond_distance
_geom_bond_site_symmetry_2
Re1 P1 2.3987(9) 12_455
Re1 P1 2.3987(9) .
Re1 P1 2.3987(9) 6_445
Re1 P2 2.4646(8) .
Re1 P2 2.4646(8) 12_455
Re1 P2 2.4646(8) 6_445
P1 C1 1.815(4) .
P1 C3 1.823(4) .
P1 C2 1.827(4) .
P2 C4 1.822(4) .
P2 C10 1.843(4) .
P2 C3 1.848(4) .
C1 H1A 0.9800 .
C1 H1B 0.9800 .
C1 H1C 0.9800 .
C2 H2A 0.9800 .
C2 H2B 0.9800 .
C2 H2C 0.9800 .
C3 H3A 0.9900 .
C3 H3B 0.9900 .
C4 C5 1.384(6) .
C4 C9 1.405(5) .
C5 C6 1.385(6) .
C5 H5 0.88(5) .
C6 C7 1.389(7) .
C6 H6 0.92(5) .
C7 C8 1.368(8) .
C7 H7 0.86(6) .
C8 C9 1.383(7) .
C8 H8 1.00(6) .
C9 H9 1.08(6) .
C10 C11 1.392(6) .
C10 C15 1.397(5) .
C11 C12 1.398(6) .
C11 H11 0.96(5) .
C12 C13 1.384(7) .
C12 H12 0.99(5) .
C13 C14 1.369(8) .
C13 H13 1.02(6) .
C14 C15 1.403(6) .
C14 H14 0.86(6) .
C15 H15 0.94(5) .
P3 F1 1.590(2) 18
P3 F1 1.590(2) 24_655
P3 F1 1.590(2) 13_544
P3 F1 1.590(2) 12_444
P3 F1 1.590(2) .
P3 F1 1.590(2) 6_544
P4 F4 1.410(5) 8_544
P4 F4 1.410(5) .
P4 F4 1.410(5) 11_545
P4 F3 1.562(7) .
P4 F2 1.597(6) .
P4 F5 1.650(7) 11_545
P4 F5 1.650(7) .
P4 F5 1.650(7) 8_544
F4 F5 1.548(16) .
F4 F5 1.550(16) 11_545
F5 F4 1.550(16) 8_544

loop_
_geom_torsion_atom_site_label_1
_geom_torsion_atom_site_label_2
_geom_torsion_atom_site_label_3
_geom_torsion_atom_site_label_4
_geom_torsion
Re1 P1 C3 P2 -16.2(2)
